data_4319705
loop_
_publ_author_name
'Junghwan Do'
'Allan J. Jacobson'

_publ_section_title
;
 Nickel Vanadate Nanotubes: Synthesis and Crystal Structure of
 [Ni(C8H22N4)](VO3)2.3H2O
;
_journal_name_full 'Inorganic Chemistry'
_journal_page_first 2468
_journal_page_last 2469
_journal_paper_doi 10.1021/ic010078w
_journal_volume 40
_journal_year 2001
_chemical_formula_moiety
;
 (C8 H26 N4 O2 Ni 2+), (Cl 2-), H6 O3
;
_chemical_formula_structural
;
 (Ni(C8 H22 N4)(H2 O)2) Cl2 3(H2O)
;
_chemical_formula_sum 'C8 H32 Cl2 N4 Ni O5'
_chemical_formula_weight 393.96
_chemical_name_common
;
 N, N'-bis(3-aminopropyl)ethylenediaminediaquonickel chloride
;
_chemical_name_systematic
;
 N, N'-bis(3-aminopropyl)ethylenediaminediaquonickel(II) dichloridetrihydrate
;
_space_group_IT_number 2
_symmetry_cell_setting triclinic
_symmetry_space_group_name_Hall '-P 1'
_symmetry_space_group_name_H-M 'P -1'
_atom_sites_solution_hydrogens geom
_atom_sites_solution_primary direct
_atom_sites_solution_secondary difmap
_audit_creation_method SHELXL
_cell_angle_alpha 95.302(15)
_cell_angle_beta 95.011(8)
_cell_angle_gamma 97.752(9)
_cell_formula_units_Z 2
_cell_length_a 7.643(9)
_cell_length_b 8.019(9)
_cell_length_c 15.648(15)
_cell_measurement_temperature 293(2)
_cell_volume 941.4(18)
_computing_cell_refinement SAINT
_computing_data_collection SMART
_computing_data_reduction SAINT
_computing_molecular_graphics DIAMOND
_computing_publication_material 'MS-DOS 6.22 EDITOR'
_computing_structure_refinement 'SHELXL-93 (Sheldrick, 1993)'
_computing_structure_solution 'SHELXS-86 (Sheldrick, 1990)'
_diffrn_ambient_temperature 293(2)
_diffrn_measurement_device 'Siemens P4'
_diffrn_measurement_method '\w scans'
_diffrn_radiation_monochromator graphite
_diffrn_radiation_source 'fine-focus sealed tube'
_diffrn_radiation_type MoK\a
_diffrn_radiation_wavelength 0.71073
_diffrn_reflns_av_R_equivalents 0.0463
_diffrn_reflns_av_sigmaI/netI 0.0389
_diffrn_reflns_limit_h_max 7
_diffrn_reflns_limit_h_min -7
_diffrn_reflns_limit_k_max 7
_diffrn_reflns_limit_k_min -8
_diffrn_reflns_limit_l_max 5
_diffrn_reflns_limit_l_min -17
_diffrn_reflns_number 2495
_diffrn_reflns_theta_max 23.30
_diffrn_reflns_theta_min 2.58
_diffrn_standards_interval_count none
_exptl_absorpt_coefficient_mu 1.334
_exptl_absorpt_correction_type 'Sadabs(Sheldrick, 1997)'
_exptl_crystal_colour purple
_exptl_crystal_density_diffrn 1.390
_exptl_crystal_density_method 'not measured'
_exptl_crystal_description polyhedra
_exptl_crystal_F_000 420
_exptl_crystal_size_max 0.45
_exptl_crystal_size_mid 0.42
_exptl_crystal_size_min 0.38
_refine_diff_density_max 0.379
_refine_diff_density_min -0.505
_refine_diff_density_rms 0.076
_refine_ls_extinction_coef 0.0320(22)
_refine_ls_extinction_expression Fc^*^=kFc[1+0.001xFc^2^\l^3^/sin(2\q)]^-1/4^
_refine_ls_extinction_method SHELXL
_refine_ls_goodness_of_fit_all 1.181
_refine_ls_goodness_of_fit_obs 1.169
_refine_ls_matrix_type full
_refine_ls_number_parameters 222
_refine_ls_number_reflns 2085
_refine_ls_number_restraints 0
_refine_ls_restrained_S_all 1.181
_refine_ls_restrained_S_obs 1.169
_refine_ls_R_factor_all 0.0436
_refine_ls_R_factor_obs 0.0386
_refine_ls_shift/esd_max -2.322
_refine_ls_shift/esd_mean 0.011
_refine_ls_structure_factor_coef Fsqd
_refine_ls_weighting_details 'w=1/[\s^2^(Fo^2^)+(0.0142P)^2^+2.5766P] where P=(Fo^2^+2Fc^2^)/3'
_refine_ls_weighting_scheme calc
_refine_ls_wR_factor_all 0.0941
_refine_ls_wR_factor_obs 0.0897
_reflns_number_observed 1948
_reflns_number_total 2085
_reflns_observed_criterion >2sigma(I)
_cod_data_source_file ic010078w_2.cif
_cod_data_source_block 2
_cod_depositor_comments
;
The following automatic conversions were performed:

'_refine_ls_weighting_scheme' value 'calc
w=1/[\s^2^(Fo^2^)+(0.0142P)^2^+2.5766P] where P=(Fo^2^+2Fc^2^)/3' was
changed to 'calc'. New tag '_refine_ls_weighting_details' was
created. The value of the new tag was set to
'w=1/[\s^2^(Fo^2^)+(0.0142P)^2^+2.5766P] where P=(Fo^2^+2Fc^2^)/3'.

Automatic conversion script
Id: cif_fix_values 3143 2015-03-26 13:38:13Z robertas 

2020-10-02
Z value changed to be consistent with given formula
                 miguel
;
_cod_original_formula_units_Z 3
_cod_original_cell_volume 941.4(17)
_cod_database_code 4319705

loop_
_symmetry_equiv_pos_as_xyz
'x, y, z'
'-x, -y, -z'

loop_
_atom_site_aniso_label
_atom_site_aniso_U_11
_atom_site_aniso_U_22
_atom_site_aniso_U_33
_atom_site_aniso_U_23
_atom_site_aniso_U_13
_atom_site_aniso_U_12
Ni1 0.0190(4) 0.0220(4) 0.0171(3) -0.0008(2) 0.0030(2) 0.0053(3)
Cl1 0.0372(8) 0.0324(7) 0.0300(6) 0.0024(5) 0.0039(5) 0.0156(6)
Cl2 0.0688(10) 0.0371(8) 0.0239(6) 0.0056(5) 0.0024(6) 0.0238(7)
N1 0.026(2) 0.023(2) 0.025(2) 0.0042(15) 0.0053(15) 0.011(2)
N2 0.025(2) 0.023(2) 0.023(2) -0.0001(15) 0.0046(15) 0.009(2)
N3 0.031(3) 0.033(2) 0.023(2) -0.001(2) 0.008(2) 0.008(2)
N4 0.026(2) 0.032(2) 0.027(2) -0.003(2) 0.006(2) 0.006(2)
C1 0.040(4) 0.042(3) 0.032(3) 0.002(2) 0.019(2) 0.004(3)
C2 0.026(3) 0.033(3) 0.045(3) 0.001(2) 0.017(2) -0.007(2)
C3 0.022(3) 0.037(3) 0.042(3) -0.010(2) 0.002(2) 0.001(2)
C4 0.038(3) 0.034(3) 0.025(2) -0.004(2) -0.004(2) 0.005(2)
C5 0.044(3) 0.035(3) 0.019(2) 0.004(2) 0.003(2) 0.013(3)
C6 0.029(3) 0.045(3) 0.029(3) 0.010(2) 0.016(2) 0.011(3)
C7 0.021(3) 0.041(3) 0.053(3) 0.007(2) 0.012(2) 0.000(3)
C8 0.023(3) 0.033(3) 0.042(3) -0.003(2) 0.005(2) 0.005(2)
O1 0.031(2) 0.029(2) 0.022(2) 0.001(2) 0.0050(14) 0.013(2)
O2 0.031(2) 0.027(2) 0.022(2) 0.003(2) 0.0066(14) 0.012(2)
O1W 0.036(3) 0.045(3) 0.047(2) -0.008(2) 0.008(2) 0.017(2)
O2W 0.046(3) 0.100(4) 0.027(2) -0.009(2) -0.002(2) 0.037(3)
O3W 0.081(4) 0.145(6) 0.038(3) -0.011(3) -0.002(2) 0.070(5)

loop_
_atom_site_label
_atom_site_type_symbol
_atom_site_fract_x
_atom_site_fract_y
_atom_site_fract_z
_atom_site_U_iso_or_equiv
_atom_site_thermal_displace_type
_atom_site_occupancy
_atom_site_calc_flag
_atom_site_refinement_flags
_atom_site_disorder_group
Ni1 Ni 0.14903(7) 0.39374(7) 0.71550(3) 0.0192(2) Uani 1 d . .
Cl1 Cl 0.3258(2) -0.01948(15) 0.85143(7) 0.0322(3) Uani 1 d . .
Cl2 Cl -0.0515(2) 0.7874(2) 0.57157(7) 0.0418(4) Uani 1 d . .
N1 N 0.0831(5) 0.3001(5) 0.8316(2) 0.0236(9) Uani 1 d . .
H1 H 0.1329(5) 0.2036(5) 0.8343(2) 0.028 Uiso 1 calc R .
N2 N 0.3409(5) 0.5604(5) 0.7972(2) 0.0235(9) Uani 1 d . .
H2 H 0.2938(5) 0.6578(5) 0.8077(2) 0.028 Uiso 1 calc R .
N3 N 0.2308(5) 0.4995(5) 0.6047(2) 0.0283(9) Uani 1 d . .
H3A H 0.1994(5) 0.4200(5) 0.5595(2) 0.034 Uiso 1 calc R .
H3B H 0.1681(5) 0.5847(5) 0.5958(2) 0.034 Uiso 1 calc R .
N4 N -0.0474(5) 0.2146(5) 0.6441(2) 0.0283(9) Uani 1 d . .
H4A H -0.0690(5) 0.2491(5) 0.5916(2) 0.034 Uiso 1 calc R .
H4B H -0.0036(5) 0.1162(5) 0.6366(2) 0.034 Uiso 1 calc R .
C1 C 0.4209(7) 0.5659(7) 0.6028(3) 0.0373(13) Uani 1 d . .
H1A H 0.4350(7) 0.6226(7) 0.5512(3) 0.045 Uiso 1 calc R .
H1B H 0.4885(7) 0.4718(7) 0.5998(3) 0.045 Uiso 1 calc R .
C2 C 0.4953(7) 0.6886(6) 0.6812(3) 0.0352(12) Uani 1 d . .
H2A H 0.6113(7) 0.7442(6) 0.6709(3) 0.042 Uiso 1 calc R .
H2B H 0.4187(7) 0.7751(6) 0.6878(3) 0.042 Uiso 1 calc R .
C3 C 0.5132(6) 0.6084(7) 0.7641(3) 0.0349(12) Uani 1 d . .
H3C H 0.5704(6) 0.5084(7) 0.7546(3) 0.042 Uiso 1 calc R .
H3D H 0.5887(6) 0.6871(7) 0.8071(3) 0.042 Uiso 1 calc R .
C4 C 0.3589(7) 0.4868(6) 0.8806(3) 0.0334(12) Uani 1 d . .
H4C H 0.4186(7) 0.5725(6) 0.9254(3) 0.040 Uiso 1 calc R .
H4D H 0.4293(7) 0.3951(6) 0.8757(3) 0.040 Uiso 1 calc R .
C5 C 0.1775(7) 0.4217(6) 0.9040(3) 0.0318(12) Uani 1 d . .
H5A H 0.1878(7) 0.3657(6) 0.9562(3) 0.038 Uiso 1 calc R .
H5B H 0.1110(7) 0.5151(6) 0.9145(3) 0.038 Uiso 1 calc R .
C6 C -0.1080(6) 0.2519(7) 0.8417(3) 0.0328(12) Uani 1 d . .
H6A H -0.1667(6) 0.3519(7) 0.8420(3) 0.039 Uiso 1 calc R .
H6B H -0.1195(6) 0.2068(7) 0.8967(3) 0.039 Uiso 1 calc R .
C7 C -0.1984(7) 0.1211(7) 0.7698(3) 0.0383(13) Uani 1 d . .
H7A H -0.1312(7) 0.0268(7) 0.7665(3) 0.046 Uiso 1 calc R .
H7B H -0.3153(7) 0.0787(7) 0.7850(3) 0.046 Uiso 1 calc R .
C8 C -0.2191(6) 0.1816(6) 0.6816(3) 0.0328(12) Uani 1 d . .
H8A H -0.2989(6) 0.0969(6) 0.6433(3) 0.039 Uiso 1 calc R .
H8B H -0.2726(6) 0.2847(6) 0.6856(3) 0.039 Uiso 1 calc R .
O1 O 0.3400(4) 0.2193(4) 0.7021(2) 0.0265(8) Uani 1 d . .
H1O H 0.3485(76) 0.1761(73) 0.6552(44) 0.057(20) Uiso 1 d . .
H2O H 0.3474(68) 0.1403(70) 0.7390(37) 0.042(16) Uiso 1 d . .
O2 O -0.0407(4) 0.5675(4) 0.7269(2) 0.0259(8) Uani 1 d . .
H3O H -0.0355(74) 0.6353(75) 0.6885(41) 0.051(18) Uiso 1 d . .
H4O H -0.0422(72) 0.6224(70) 0.7686(40) 0.043(18) Uiso 1 d . .
O1W O -0.0400(7) 0.7624(5) 0.8805(3) 0.0423(11) Uani 1 d . .
H1W H -0.1153(90) 0.7944(80) 0.8974(42) 0.052(22) Uiso 1 d . .
H2W H 0.0437(138) 0.8413(128) 0.8756(68) 0.148(47) Uiso 1 d . .
O2W O -0.3129(6) 0.8976(6) 0.9519(3) 0.0569(13) Uani 1 d . .
H3W H -0.3127(69) 0.9190(65) 1.0049(39) 0.042(15) Uiso 1 d . .
H4W H -0.3899(87) 0.9188(79) 0.9212(44) 0.056(21) Uiso 1 d . .
O3W O 0.3411(8) 0.0505(10) 0.5398(3) 0.085(2) Uani 1 d . .
H5W H 0.4124(57) 0.1436(52) 0.5357(27) 0.000(13) Uiso 1 d . .
H6W H 0.2649(150) 0.0919(142) 0.4880(80) 0.187(48) Uiso 1 d . .

loop_
_atom_type_symbol
_atom_type_description
_atom_type_scat_dispersion_real
_atom_type_scat_dispersion_imag
_atom_type_scat_source
C C 0.0033 0.0016 'International Tables Vol C Tables 4.2.6.8 and 6.1.1.4'
N N 0.0061 0.0033 'International Tables Vol C Tables 4.2.6.8 and 6.1.1.4'
O O 0.0106 0.0060 'International Tables Vol C Tables 4.2.6.8 and 6.1.1.4'
Ni Ni 0.3393 1.1124 'International Tables Vol C Tables 4.2.6.8 and 6.1.1.4'
Cl Cl 0.1484 0.1585 'International Tables Vol C Tables 4.2.6.8 and 6.1.1.4'
H H 0.0000 0.0000 'International Tables Vol C Tables 4.2.6.8 and 6.1.1.4'

loop_
_geom_angle_atom_site_label_1
_geom_angle_atom_site_label_2
_geom_angle_atom_site_label_3
_geom_angle
_geom_angle_site_symmetry_1
_geom_angle_site_symmetry_3
_geom_angle_publ_flag
N4 Ni1 N2 174.52(14) . . ?
N4 Ni1 N1 91.2(2) . . ?
N2 Ni1 N1 83.4(2) . . ?
N4 Ni1 N3 93.0(2) . . ?
N2 Ni1 N3 92.4(2) . . ?
N1 Ni1 N3 175.73(15) . . ?
N4 Ni1 O2 89.7(2) . . ?
N2 Ni1 O2 91.2(2) . . ?
N1 Ni1 O2 90.34(15) . . ?
N3 Ni1 O2 90.1(2) . . ?
N4 Ni1 O1 90.1(2) . . ?
N2 Ni1 O1 89.1(2) . . ?
N1 Ni1 O1 90.44(15) . . ?
N3 Ni1 O1 89.2(2) . . ?
O2 Ni1 O1 179.17(14) . . ?
C6 N1 C5 112.9(3) . . ?
C6 N1 Ni1 117.7(3) . . ?
C5 N1 Ni1 107.7(3) . . ?
C6 N1 H1 105.9(3) . . ?
C5 N1 H1 105.9(2) . . ?
Ni1 N1 H1 105.90(10) . . ?
C3 N2 C4 112.7(4) . . ?
C3 N2 Ni1 117.1(3) . . ?
C4 N2 Ni1 106.8(3) . . ?
C3 N2 H2 106.6(3) . . ?
C4 N2 H2 106.6(2) . . ?
Ni1 N2 H2 106.56(12) . . ?
C1 N3 Ni1 118.9(3) . . ?
C1 N3 H3A 107.6(2) . . ?
Ni1 N3 H3A 107.59(12) . . ?
C1 N3 H3B 107.6(3) . . ?
Ni1 N3 H3B 107.59(11) . . ?
H3A N3 H3B 107.0 . . ?
C8 N4 Ni1 116.4(3) . . ?
C8 N4 H4A 108.2(2) . . ?
Ni1 N4 H4A 108.18(12) . . ?
C8 N4 H4B 108.2(3) . . ?
Ni1 N4 H4B 108.18(13) . . ?
H4A N4 H4B 107.3 . . ?
N3 C1 C2 112.7(4) . . ?
N3 C1 H1A 109.0(2) . . ?
C2 C1 H1A 109.0(3) . . ?
N3 C1 H1B 109.0(3) . . ?
C2 C1 H1B 109.0(3) . . ?
H1A C1 H1B 107.8 . . ?
C3 C2 C1 114.4(4) . . ?
C3 C2 H2A 108.7(3) . . ?
C1 C2 H2A 108.7(3) . . ?
C3 C2 H2B 108.7(3) . . ?
C1 C2 H2B 108.7(3) . . ?
H2A C2 H2B 107.6 . . ?
N2 C3 C2 112.7(4) . . ?
N2 C3 H3C 109.1(3) . . ?
C2 C3 H3C 109.1(3) . . ?
N2 C3 H3D 109.1(2) . . ?
C2 C3 H3D 109.1(3) . . ?
H3C C3 H3D 107.8 . . ?
N2 C4 C5 109.1(4) . . ?
N2 C4 H4C 109.9(2) . . ?
C5 C4 H4C 109.9(2) . . ?
N2 C4 H4D 109.9(2) . . ?
C5 C4 H4D 109.9(3) . . ?
H4C C4 H4D 108.3 . . ?
N1 C5 C4 109.0(4) . . ?
N1 C5 H5A 109.9(2) . . ?
C4 C5 H5A 109.9(3) . . ?
N1 C5 H5B 109.9(2) . . ?
C4 C5 H5B 109.9(3) . . ?
H5A C5 H5B 108.3 . . ?
N1 C6 C7 111.8(4) . . ?
N1 C6 H6A 109.3(3) . . ?
C7 C6 H6A 109.3(3) . . ?
N1 C6 H6B 109.3(2) . . ?
C7 C6 H6B 109.3(3) . . ?
H6A C6 H6B 107.9 . . ?
C8 C7 C6 115.8(4) . . ?
C8 C7 H7A 108.3(3) . . ?
C6 C7 H7A 108.3(3) . . ?
C8 C7 H7B 108.3(3) . . ?
C6 C7 H7B 108.3(3) . . ?
H7A C7 H7B 107.4 . . ?
N4 C8 C7 112.6(4) . . ?
N4 C8 H8A 109.1(2) . . ?
C7 C8 H8A 109.1(3) . . ?
N4 C8 H8B 109.1(3) . . ?
C7 C8 H8B 109.1(3) . . ?
H8A C8 H8B 107.8 . . ?
Ni1 O1 H1O 118.0(42) . . ?
Ni1 O1 H2O 120.0(33) . . ?
H1O O1 H2O 107.7(53) . . ?
Ni1 O2 H3O 112.1(39) . . ?
Ni1 O2 H4O 120.6(42) . . ?
H3O O2 H4O 105.0(57) . . ?
H1W O1W H2W 112.1(84) . . ?
H3W O2W H4W 119.7(60) . . ?
H5W O3W H6W 83.3(67) . . ?

loop_
_geom_bond_atom_site_label_1
_geom_bond_atom_site_label_2
_geom_bond_distance
_geom_bond_site_symmetry_2
_geom_bond_publ_flag
Ni1 N4 2.096(4) . ?
Ni1 N2 2.098(4) . ?
Ni1 N1 2.105(4) . ?
Ni1 N3 2.106(4) . ?
Ni1 O2 2.149(4) . ?
Ni1 O1 2.164(4) . ?
N1 C6 1.486(6) . ?
N1 C5 1.488(6) . ?
N1 H1 0.91 . ?
N2 C3 1.473(6) . ?
N2 C4 1.485(6) . ?
N2 H2 0.91 . ?
N3 C1 1.482(6) . ?
N3 H3A 0.90 . ?
N3 H3B 0.90 . ?
N4 C8 1.486(6) . ?
N4 H4A 0.90 . ?
N4 H4B 0.90 . ?
C1 C2 1.517(7) . ?
C1 H1A 0.97 . ?
C1 H1B 0.97 . ?
C2 C3 1.504(7) . ?
C2 H2A 0.97 . ?
C2 H2B 0.97 . ?
C3 H3C 0.97 . ?
C3 H3D 0.97 . ?
C4 C5 1.502(7) . ?
C4 H4C 0.97 . ?
C4 H4D 0.97 . ?
C5 H5A 0.97 . ?
C5 H5B 0.97 . ?
C6 C7 1.515(7) . ?
C6 H6A 0.97 . ?
C6 H6B 0.97 . ?
C7 C8 1.507(7) . ?
C7 H7A 0.97 . ?
C7 H7B 0.97 . ?
C8 H8A 0.97 . ?
C8 H8B 0.97 . ?
O1 H1O 0.79(7) . ?
O1 H2O 0.90(6) . ?
O2 H3O 0.85(6) . ?
O2 H4O 0.76(6) . ?
O1W H1W 0.72(7) . ?
O1W H2W 0.85(10) . ?
O2W H3W 0.83(6) . ?
O2W H4W 0.77(7) . ?
O3W H5W 0.87(4) . ?
O3W H6W 1.06(12) . ?
